data_1506297
loop_
_publ_author_name
'Singh, C. B.'
'Murru, Siva'
'Kavala, Veerababurao'
'Patel, Bhisma K.'

_publ_section_title
;
 It is &quot;thiazolidene-2-imine&quot; and not imidazole-2-thione as the
 reaction product of 1-benzoyl-3-phenylthiourea with Br(2)/enolizable
 ketone.
;
_journal_issue 23
_journal_name_full 'Organic letters'
_journal_page_first 5397
_journal_page_last 5399
_journal_paper_doi 10.1021/ol062371b
_journal_volume 8
_journal_year 2006
_chemical_formula_sum 'C17 H14 N2 O S'
_chemical_formula_weight 294.36
_chemical_name_systematic
;

 ?

;
_space_group_IT_number 2
_symmetry_cell_setting triclinic
_symmetry_space_group_name_Hall '-P 1'
_symmetry_space_group_name_H-M 'P -1'
_atom_sites_solution_hydrogens geom
_atom_sites_solution_primary direct
_atom_sites_solution_secondary difmap
_audit_creation_method SHELXL-97
_cell_angle_alpha 97.0930(10)
_cell_angle_beta 92.5310(10)
_cell_angle_gamma 97.6890(10)
_cell_formula_units_Z 4
_cell_length_a 9.6420(2)
_cell_length_b 9.9530(2)
_cell_length_c 16.2792(3)
_cell_measurement_reflns_used 3451
_cell_measurement_temperature 296(2)
_cell_measurement_theta_max 21.88
_cell_measurement_theta_min 2.53
_cell_volume 1533.44(5)
_computing_cell_refinement 'Bruker SMART'
_computing_data_collection 'Bruker SMART'
_computing_data_reduction 'Bruker SAINT'
_computing_molecular_graphics 'Bruker SHELXTL'
_computing_publication_material 'Bruker SHELXTL'
_computing_structure_refinement 'SHELXL-97 (Sheldrick, 1997)'
_computing_structure_solution 'SHELXS-97 (Sheldrick, 1990)'
_diffrn_ambient_temperature 296(2)
_diffrn_measured_fraction_theta_full 0.869
_diffrn_measured_fraction_theta_max 0.869
_diffrn_measurement_device_type 'CCD area detector'
_diffrn_measurement_method 'phi and omega scans'
_diffrn_radiation_monochromator graphite
_diffrn_radiation_source 'fine-focus sealed tube'
_diffrn_radiation_type MoK\a
_diffrn_radiation_wavelength 0.71073
_diffrn_reflns_av_R_equivalents 0.0252
_diffrn_reflns_av_sigmaI/netI 0.0426
_diffrn_reflns_limit_h_max 12
_diffrn_reflns_limit_h_min -12
_diffrn_reflns_limit_k_max 13
_diffrn_reflns_limit_k_min -11
_diffrn_reflns_limit_l_max 21
_diffrn_reflns_limit_l_min -16
_diffrn_reflns_number 17050
_diffrn_reflns_theta_full 28.29
_diffrn_reflns_theta_max 28.29
_diffrn_reflns_theta_min 1.26
_exptl_absorpt_coefficient_mu 0.211
_exptl_absorpt_correction_type none
_exptl_crystal_colour colourless
_exptl_crystal_density_diffrn 1.275
_exptl_crystal_density_meas 0
_exptl_crystal_density_method 'not measured'
_exptl_crystal_description blocks
_exptl_crystal_F_000 616
_exptl_crystal_size_max 0.28
_exptl_crystal_size_mid 0.20
_exptl_crystal_size_min 0.17
_refine_diff_density_max 0.491
_refine_diff_density_min -0.257
_refine_diff_density_rms 0.036
_refine_ls_extinction_coef 0.0025(11)
_refine_ls_extinction_expression Fc^*^=kFc[1+0.001xFc^2^\l^3^/sin(2\q)]^-1/4^
_refine_ls_extinction_method SHELXL
_refine_ls_goodness_of_fit_ref 1.015
_refine_ls_hydrogen_treatment mixed
_refine_ls_matrix_type full
_refine_ls_number_parameters 382
_refine_ls_number_reflns 6625
_refine_ls_number_restraints 0
_refine_ls_restrained_S_all 1.015
_refine_ls_R_factor_all 0.1087
_refine_ls_R_factor_gt 0.0499
_refine_ls_shift/su_max 0.000
_refine_ls_shift/su_mean 0.000
_refine_ls_structure_factor_coef Fsqd
_refine_ls_weighting_details 'calc w=1/[\s^2^(Fo^2^)+(0.0624P)^2^+0.2522P] where P=(Fo^2^+2Fc^2^)/3'
_refine_ls_weighting_scheme calc
_refine_ls_wR_factor_gt 0.1175
_refine_ls_wR_factor_ref 0.1496
_reflns_number_gt 3505
_reflns_number_total 6625
_reflns_threshold_expression >2sigma(I)
_cod_data_source_file ol062371bsi20060927_040849.cif
_cod_data_source_block ks3-134_0m
_cod_depositor_comments
;
The following automatic conversions were performed:

'_symmetry_cell_setting' value 'Triclinic' changed to 'triclinic'
according to /home/saulius/struct/CIF-dictionaries/cif_core.dic
dictionary named 'cif_core.dic' version 2.4.1 from 2010-06-29.

Automatic conversion script
Id: cif_fix_values 1715 2011-07-08 13:25:40Z adriana 
;
_cod_original_sg_symbol_H-M P-1
_cod_database_code 1506297

loop_
_symmetry_equiv_pos_as_xyz
'x, y, z'
'-x, -y, -z'

loop_
_atom_site_label
_atom_site_type_symbol
_atom_site_fract_x
_atom_site_fract_y
_atom_site_fract_z
_atom_site_U_iso_or_equiv
_atom_site_adp_type
_atom_site_occupancy
_atom_site_symmetry_multiplicity
_atom_site_calc_flag
_atom_site_refinement_flags
S1 S 0.41431(7) 0.61986(7) 0.41473(5) 0.0765(3) Uani 1 1 d .
S2 S 0.87864(7) -0.14251(7) -0.08329(5) 0.0762(3) Uani 1 1 d .
N1 N 0.24264(19) 0.46742(19) 0.51033(13) 0.0565(5) Uani 1 1 d .
N3 N 0.76421(19) -0.02624(19) 0.05668(12) 0.0558(5) Uani 1 1 d .
N2 N 0.33209(17) 0.3637(2) 0.39147(11) 0.0526(5) Uani 1 1 d .
N4 N 0.7769(2) 0.0818(2) -0.06220(12) 0.0623(5) Uani 1 1 d .
O1 O 0.3075(2) 0.69820(19) 0.55289(13) 0.0892(6) Uani 1 1 d .
O2 O 0.85681(19) -0.22719(18) 0.06136(12) 0.0809(6) Uani 1 1 d .
C1 C 0.3184(2) 0.4760(2) 0.44591(16) 0.0560(6) Uani 1 1 d .
C4 C 0.2691(2) 0.2277(2) 0.40337(13) 0.0505(6) Uani 1 1 d .
C10 C 0.2399(2) 0.5868(3) 0.56135(17) 0.0635(7) Uani 1 1 d .
C11 C 0.1475(2) 0.5757(3) 0.63204(16) 0.0616(7) Uani 1 1 d .
C9 C 0.3541(3) 0.1339(2) 0.42220(15) 0.0612(6) Uani 1 1 d .
H9 H 0.4509 0.1583 0.4284 0.073 Uiso 1 1 calc R
C3 C 0.4129(2) 0.3895(3) 0.32391(16) 0.0626(7) Uani 1 1 d .
C16 C 0.0345(3) 0.4738(3) 0.62912(17) 0.0673(7) Uani 1 1 d .
H16 H 0.0159 0.4081 0.5827 0.081 Uiso 1 1 calc R
C17 C 0.4325(3) 0.2780(3) 0.25815(17) 0.0829(9) Uani 1 1 d .
H17A H 0.4840 0.3155 0.2152 0.124 Uiso 1 1 calc R
H17B H 0.3425 0.2323 0.2352 0.124 Uiso 1 1 calc R
H17C H 0.4835 0.2137 0.2814 0.124 Uiso 1 1 calc R
C5 C 0.1258(2) 0.1935(3) 0.39456(15) 0.0637(7) Uani 1 1 d .
H5 H 0.0692 0.2579 0.3823 0.076 Uiso 1 1 calc R
C12 C 0.1730(3) 0.6726(3) 0.7021(2) 0.0832(9) Uani 1 1 d .
H12 H 0.2472 0.7432 0.7042 0.100 Uiso 1 1 calc R
C8 C 0.2948(3) 0.0034(3) 0.43175(17) 0.0769(8) Uani 1 1 d .
H8 H 0.3515 -0.0608 0.4445 0.092 Uiso 1 1 calc R
C2 C 0.4621(3) 0.5225(3) 0.32904(18) 0.0797(8) Uani 1 1 d .
H2 H 0.5173 0.5591 0.2896 0.096 Uiso 1 1 calc R
C7 C 0.1522(4) -0.0316(3) 0.42246(18) 0.0867(9) Uani 1 1 d .
H7 H 0.1123 -0.1199 0.4286 0.104 Uiso 1 1 calc R
C15 C -0.0517(3) 0.4689(3) 0.6952(2) 0.0816(8) Uani 1 1 d .
H15 H -0.1291 0.4016 0.6927 0.098 Uiso 1 1 calc R
C6 C 0.0673(3) 0.0634(3) 0.40411(18) 0.0826(9) Uani 1 1 d .
H6 H -0.0296 0.0391 0.3982 0.099 Uiso 1 1 calc R
C14 C -0.0211(4) 0.5653(4) 0.7648(2) 0.0955(10) Uani 1 1 d .
H14 H -0.0775 0.5612 0.8095 0.115 Uiso 1 1 calc R
C13 C 0.0897(4) 0.6654(4) 0.7686(2) 0.0973(10) Uani 1 1 d .
H13 H 0.1096 0.7291 0.8159 0.117 Uiso 1 1 calc R
C28 C 0.7544(2) -0.1329(2) 0.18089(15) 0.0548(6) Uani 1 1 d .
C27 C 0.7965(2) -0.1342(3) 0.09408(16) 0.0587(6) Uani 1 1 d .
C18 C 0.7996(2) -0.0243(2) -0.02022(16) 0.0572(6) Uani 1 1 d .
C21 C 0.7255(3) 0.2009(3) -0.02246(15) 0.0599(6) Uani 1 1 d .
C33 C 0.6747(3) -0.0395(3) 0.21588(18) 0.0864(9) Uani 1 1 d .
H33 H 0.6457 0.0255 0.1851 0.104 Uiso 1 1 calc R
C26 C 0.8186(3) 0.3173(3) 0.00142(17) 0.0748(8) Uani 1 1 d .
H26 H 0.9132 0.3189 -0.0080 0.090 Uiso 1 1 calc R
C29 C 0.7941(3) -0.2289(3) 0.22851(19) 0.0759(8) Uani 1 1 d .
H29 H 0.8465 -0.2946 0.2059 0.091 Uiso 1 1 calc R
C19 C 0.8203(3) 0.0702(3) -0.14398(17) 0.0772(8) Uani 1 1 d .
C31 C 0.6788(4) -0.1344(3) 0.34276(19) 0.0895(9) Uani 1 1 d .
H31 H 0.6539 -0.1339 0.3973 0.107 Uiso 1 1 calc R
C30 C 0.7564(3) -0.2276(3) 0.3093(2) 0.0862(9) Uani 1 1 d .
H30 H 0.7848 -0.2917 0.3410 0.103 Uiso 1 1 calc R
C20 C 0.8763(3) -0.0441(4) -0.16267(18) 0.0873(9) Uani 1 1 d .
H20 H 0.9110 -0.0685 -0.2140 0.105 Uiso 1 1 calc R
C22 C 0.5858(3) 0.1966(3) -0.00853(18) 0.0757(8) Uani 1 1 d .
H22 H 0.5236 0.1172 -0.0253 0.091 Uiso 1 1 calc R
C32 C 0.6375(4) -0.0415(3) 0.2963(2) 0.1130(13) Uani 1 1 d .
H32 H 0.5829 0.0221 0.3192 0.136 Uiso 1 1 calc R
C25 C 0.7704(4) 0.4321(3) 0.0396(2) 0.0916(9) Uani 1 1 d .
H25 H 0.8325 0.5121 0.0549 0.110 Uiso 1 1 calc R
C34 C 0.7981(4) 0.1796(4) -0.1964(2) 0.1201(13) Uani 1 1 d .
H34A H 0.8337 0.1580 -0.2498 0.180 Uiso 1 1 calc R
H34B H 0.8467 0.2657 -0.1701 0.180 Uiso 1 1 calc R
H34C H 0.6997 0.1853 -0.2029 0.180 Uiso 1 1 calc R
C24 C 0.6318(4) 0.4290(3) 0.0551(2) 0.0948(10) Uani 1 1 d .
H24 H 0.6004 0.5061 0.0822 0.114 Uiso 1 1 calc R
C23 C 0.5387(3) 0.3117(4) 0.0306(2) 0.0924(10) Uani 1 1 d .
H23 H 0.4442 0.3100 0.0405 0.111 Uiso 1 1 calc R

loop_
_atom_site_aniso_label
_atom_site_aniso_U_11
_atom_site_aniso_U_22
_atom_site_aniso_U_33
_atom_site_aniso_U_23
_atom_site_aniso_U_13
_atom_site_aniso_U_12
S1 0.0755(4) 0.0548(4) 0.0962(6) 0.0135(4) 0.0083(4) -0.0061(3)
S2 0.0806(5) 0.0688(5) 0.0721(5) -0.0148(4) 0.0211(4) 0.0014(4)
N1 0.0578(11) 0.0472(12) 0.0635(13) 0.0014(11) 0.0040(10) 0.0091(9)
N3 0.0616(11) 0.0497(12) 0.0562(13) 0.0067(10) 0.0116(10) 0.0055(9)
N2 0.0521(10) 0.0519(12) 0.0536(12) 0.0083(10) 0.0056(9) 0.0043(9)
N4 0.0728(13) 0.0576(14) 0.0523(13) 0.0031(11) 0.0091(10) -0.0040(10)
O1 0.0918(13) 0.0514(12) 0.1178(17) -0.0069(11) 0.0238(12) -0.0037(10)
O2 0.1000(13) 0.0555(11) 0.0915(14) -0.0003(10) 0.0266(11) 0.0289(10)
C1 0.0531(13) 0.0484(15) 0.0653(17) 0.0065(13) -0.0029(12) 0.0059(11)
C4 0.0622(13) 0.0431(13) 0.0449(14) 0.0026(11) 0.0100(11) 0.0035(11)
C10 0.0573(14) 0.0517(16) 0.0788(19) -0.0022(15) -0.0045(13) 0.0106(12)
C11 0.0545(13) 0.0591(16) 0.0716(18) 0.0004(14) -0.0031(13) 0.0199(12)
C9 0.0716(15) 0.0525(16) 0.0593(16) 0.0024(13) 0.0059(12) 0.0120(13)
C3 0.0585(14) 0.0690(18) 0.0587(16) 0.0102(14) 0.0068(12) 0.0003(12)
C16 0.0723(16) 0.0652(18) 0.0675(18) 0.0099(14) 0.0008(14) 0.0213(14)
C17 0.0838(18) 0.096(2) 0.0639(18) 0.0041(17) 0.0187(14) -0.0026(16)
C5 0.0571(14) 0.0646(17) 0.0677(17) 0.0059(14) 0.0117(12) 0.0021(12)
C12 0.0733(17) 0.080(2) 0.090(2) -0.0193(18) -0.0068(17) 0.0197(15)
C8 0.112(2) 0.0514(17) 0.0695(19) 0.0037(14) 0.0136(16) 0.0191(16)
C2 0.0775(17) 0.080(2) 0.080(2) 0.0248(16) 0.0144(14) -0.0117(15)
C7 0.128(3) 0.0525(18) 0.074(2) 0.0032(16) 0.0342(19) -0.0125(18)
C15 0.0827(19) 0.085(2) 0.087(2) 0.0299(19) 0.0163(17) 0.0247(16)
C6 0.0780(18) 0.077(2) 0.083(2) -0.0053(17) 0.0271(16) -0.0181(16)
C14 0.107(3) 0.121(3) 0.071(2) 0.019(2) 0.0191(19) 0.049(2)
C13 0.098(2) 0.118(3) 0.075(2) -0.017(2) 0.0017(19) 0.041(2)
C28 0.0602(13) 0.0396(14) 0.0638(17) 0.0071(12) 0.0076(12) 0.0027(11)
C27 0.0598(14) 0.0434(15) 0.0707(18) 0.0003(13) 0.0079(12) 0.0047(11)
C18 0.0554(13) 0.0508(15) 0.0606(17) -0.0005(13) 0.0087(12) -0.0048(11)
C21 0.0712(16) 0.0551(16) 0.0543(15) 0.0148(13) 0.0031(12) 0.0055(13)
C33 0.132(2) 0.071(2) 0.072(2) 0.0248(16) 0.0383(18) 0.0496(18)
C26 0.0809(18) 0.0559(18) 0.085(2) 0.0093(16) -0.0025(15) 0.0036(14)
C29 0.0808(18) 0.0624(18) 0.091(2) 0.0231(17) 0.0138(16) 0.0196(14)
C19 0.0903(19) 0.079(2) 0.0545(18) 0.0065(16) 0.0115(15) -0.0156(16)
C31 0.124(3) 0.075(2) 0.066(2) 0.0187(18) 0.0179(18) -0.0090(19)
C30 0.089(2) 0.082(2) 0.092(2) 0.0415(19) 0.0007(18) 0.0028(17)
C20 0.099(2) 0.087(2) 0.0643(19) -0.0128(18) 0.0201(16) -0.0136(18)
C22 0.0774(18) 0.0678(19) 0.084(2) 0.0196(16) 0.0053(15) 0.0078(15)
C32 0.188(4) 0.084(2) 0.087(3) 0.028(2) 0.064(2) 0.059(2)
C25 0.104(2) 0.062(2) 0.106(3) 0.0088(18) -0.013(2) 0.0106(18)
C34 0.184(4) 0.108(3) 0.065(2) 0.024(2) 0.022(2) -0.010(2)
C24 0.128(3) 0.072(2) 0.091(2) 0.0111(18) -0.003(2) 0.042(2)
C23 0.089(2) 0.095(3) 0.103(3) 0.030(2) 0.0141(18) 0.031(2)

loop_
_atom_type_symbol
_atom_type_description
_atom_type_scat_dispersion_real
_atom_type_scat_dispersion_imag
_atom_type_scat_source
C C 0.0033 0.0016 'International Tables Vol C Tables 4.2.6.8 and 6.1.1.4'
H H 0.0000 0.0000 'International Tables Vol C Tables 4.2.6.8 and 6.1.1.4'
N N 0.0061 0.0033 'International Tables Vol C Tables 4.2.6.8 and 6.1.1.4'
O O 0.0106 0.0060 'International Tables Vol C Tables 4.2.6.8 and 6.1.1.4'
S S 0.1246 0.1234 'International Tables Vol C Tables 4.2.6.8 and 6.1.1.4'

loop_
_geom_angle_atom_site_label_1
_geom_angle_atom_site_label_2
_geom_angle_atom_site_label_3
_geom_angle
C2 S1 C1 90.61(13)
C20 S2 C18 90.63(15)
C1 N1 C10 116.1(2)
C18 N3 C27 116.1(2)
C1 N2 C3 115.2(2)
C1 N2 C4 122.11(18)
C3 N2 C4 122.7(2)
C18 N4 C19 114.6(2)
C18 N4 C21 121.7(2)
C19 N4 C21 123.4(2)
N1 C1 N2 121.7(2)
N1 C1 S1 128.9(2)
N2 C1 S1 109.46(18)
C9 C4 C5 121.0(2)
C9 C4 N2 119.3(2)
C5 C4 N2 119.7(2)
O1 C10 N1 125.0(2)
O1 C10 C11 119.9(2)
N1 C10 C11 115.1(2)
C16 C11 C12 118.7(3)
C16 C11 C10 121.9(2)
C12 C11 C10 119.4(2)
C4 C9 C8 119.5(2)
C2 C3 N2 110.6(2)
C2 C3 C17 128.2(2)
N2 C3 C17 121.1(2)
C11 C16 C15 120.3(3)
C6 C5 C4 119.3(3)
C13 C12 C11 120.9(3)
C7 C8 C9 119.8(3)
C3 C2 S1 114.1(2)
C8 C7 C6 120.5(3)
C14 C15 C16 119.3(3)
C5 C6 C7 119.9(3)
C13 C14 C15 121.0(3)
C14 C13 C12 119.7(3)
C33 C28 C29 118.0(2)
C33 C28 C27 121.9(2)
C29 C28 C27 120.0(2)
O2 C27 N3 124.9(2)
O2 C27 C28 120.7(2)
N3 C27 C28 114.4(2)
N3 C18 N4 120.8(2)
N3 C18 S2 129.4(2)
N4 C18 S2 109.76(18)
C26 C21 C22 121.2(3)
C26 C21 N4 118.8(2)
C22 C21 N4 120.0(2)
C28 C33 C32 120.3(3)
C21 C26 C25 119.2(3)
C30 C29 C28 120.4(3)
C20 C19 N4 111.2(3)
C20 C19 C34 129.6(3)
N4 C19 C34 119.2(3)
C30 C31 C32 119.5(3)
C31 C30 C29 120.7(3)
C19 C20 S2 113.8(2)
C21 C22 C23 119.2(3)
C31 C32 C33 121.1(3)
C24 C25 C26 120.4(3)
C25 C24 C23 120.0(3)
C24 C23 C22 120.0(3)

loop_
_geom_bond_atom_site_label_1
_geom_bond_atom_site_label_2
_geom_bond_distance
S1 C2 1.714(3)
S1 C1 1.740(2)
S2 C20 1.716(3)
S2 C18 1.741(3)
N1 C1 1.309(3)
N1 C10 1.367(3)
N3 C18 1.314(3)
N3 C27 1.363(3)
N2 C1 1.363(3)
N2 C3 1.405(3)
N2 C4 1.447(3)
N4 C18 1.362(3)
N4 C19 1.409(3)
N4 C21 1.437(3)
O1 C10 1.235(3)
O2 C27 1.236(3)
C4 C9 1.375(3)
C4 C5 1.375(3)
C10 C11 1.492(4)
C11 C16 1.381(3)
C11 C12 1.390(4)
C9 C8 1.377(3)
C3 C2 1.336(4)
C3 C17 1.482(4)
C16 C15 1.390(4)
C5 C6 1.371(3)
C12 C13 1.378(4)
C8 C7 1.369(4)
C7 C6 1.382(4)
C15 C14 1.384(4)
C14 C13 1.354(4)
C28 C33 1.369(3)
C28 C29 1.384(3)
C28 C27 1.487(3)
C21 C26 1.371(3)
C21 C22 1.372(3)
C33 C32 1.375(4)
C26 C25 1.378(4)
C29 C30 1.379(4)
C19 C20 1.332(4)
C19 C34 1.494(4)
C31 C30 1.346(4)
C31 C32 1.353(4)
C22 C23 1.381(4)
C25 C24 1.368(4)
C24 C23 1.379(4)

loop_
_cod_related_entry_id
_cod_related_entry_database
_cod_related_entry_code
1 ChemSpider 724234
